data_4076824
loop_
_publ_author_name
'R\"uba, Eva'
'Mereiter, Kurt'
'Schmid, Roland'
'Kirchner, Karl'
'Bustelo, Emilio'
'Puerta, M. Carmen'
'Valerga, Pedro'

_publ_section_title
;
 Reactions of RuCp and RuCp* Allyl Carbene Complexes:&#x00A0; Products
 Derived from Activation of Phenyl, Cyclohexyl, and Methyl C&#x2212;H
 Bonds in PPh3, PCy3, and Cp* Ligands
;
_journal_issue 14
_journal_name_full Organometallics
_journal_page_first 2912
_journal_paper_doi 10.1021/om020094g
_journal_volume 21
_journal_year 2002
_chemical_formula_moiety 'C42 H41 P2 Ru 1+, F6 P 1-'
_chemical_formula_sum 'C42 H41 F6 P3 Ru'
_chemical_formula_weight 853.73
_chemical_name_common
;
                 [CpRu(eta1-CPMe3=CPh-eta2-CH=CHPh)(PPh3)]PF6 
;
_chemical_name_systematic
; 
 ?
;
_space_group_IT_number 2
_symmetry_cell_setting triclinic
_symmetry_space_group_name_Hall '-P 1'
_symmetry_space_group_name_H-M 'P -1'
_atom_sites_solution_hydrogens geom
_atom_sites_solution_primary direct
_atom_sites_solution_secondary difmap
_audit_creation_method SHELXL-97
_cell_angle_alpha 75.14(2)
_cell_angle_beta 82.54(2)
_cell_angle_gamma 65.72(2)
_cell_formula_units_Z 2
_cell_length_a 10.007(5)
_cell_length_b 10.727(6)
_cell_length_c 20.578(9)
_cell_measurement_reflns_used 8192
_cell_measurement_temperature 296(2)
_cell_measurement_theta_max 25.0
_cell_measurement_theta_min 2.4
_cell_volume 1945.5(17)
_computing_cell_refinement 'Bruker SAINT'
_computing_data_collection 'Bruker SMART'
_computing_data_reduction 'Bruker SAINT, SADABS, XPREP'
_computing_molecular_graphics 'Bruker SHELXTL'
_computing_publication_material 'Bruker SHELXTL'
_computing_structure_refinement 'SHELXL-97 (Sheldrick, 1997)'
_computing_structure_solution 'SHELXS-97 (Sheldrick, 1997)'
_diffrn_ambient_temperature 296(2)
_diffrn_measured_fraction_theta_full 0.992
_diffrn_measured_fraction_theta_max 0.992
_diffrn_measurement_device_type 'BRUKER SMART 3-circle with CCD area detector'
_diffrn_measurement_method 'omega scans'
_diffrn_radiation_monochromator graphite
_diffrn_radiation_source 'fine-focus sealed tube'
_diffrn_radiation_type MoK\a
_diffrn_radiation_wavelength 0.71073
_diffrn_reflns_av_R_equivalents 0.072
_diffrn_reflns_av_sigmaI/netI 0.082
_diffrn_reflns_limit_h_max 11
_diffrn_reflns_limit_h_min -11
_diffrn_reflns_limit_k_max 12
_diffrn_reflns_limit_k_min -12
_diffrn_reflns_limit_l_max 24
_diffrn_reflns_limit_l_min -24
_diffrn_reflns_number 21495
_diffrn_reflns_theta_full 25.00
_diffrn_reflns_theta_max 25.00
_diffrn_reflns_theta_min 2.05
_exptl_absorpt_coefficient_mu 0.585
_exptl_absorpt_correction_T_max 0.96
_exptl_absorpt_correction_T_min 0.75
_exptl_absorpt_correction_type 'multi-scan (program SADABS)'
_exptl_crystal_colour yellow
_exptl_crystal_density_diffrn 1.457
_exptl_crystal_density_method 'not measured'
_exptl_crystal_description plate
_exptl_crystal_F_000 872
_exptl_crystal_preparation
;
 crystallized from dichloromethane / diethyl ether by vapour diffusion method
;
_exptl_crystal_size_max 0.40
_exptl_crystal_size_mid 0.20
_exptl_crystal_size_min 0.04
_refine_diff_density_max 0.582
_refine_diff_density_min -0.700
_refine_diff_density_rms 0.070
_refine_ls_extinction_coef 0.0007(3)
_refine_ls_extinction_expression Fc^*^=kFc[1+0.001xFc^2^\l^3^/sin(2\q)]^-1/4^
_refine_ls_extinction_method SHELXL
_refine_ls_goodness_of_fit_ref 0.950
_refine_ls_hydrogen_treatment mixed
_refine_ls_matrix_type full
_refine_ls_number_parameters 470
_refine_ls_number_reflns 6807
_refine_ls_number_restraints 0
_refine_ls_restrained_S_all 0.950
_refine_ls_R_factor_all 0.0738
_refine_ls_R_factor_gt 0.0421
_refine_ls_shift/su_max 0.003
_refine_ls_shift/su_mean 0.000
_refine_ls_structure_factor_coef Fsqd
_refine_ls_weighting_details 'calc w=1/[\s^2^(Fo^2^)+(0.0386P)^2^+0.0000P] where P=(Fo^2^+2Fc^2^)/3'
_refine_ls_weighting_scheme calc
_refine_ls_wR_factor_gt 0.0863
_refine_ls_wR_factor_ref 0.0973
_reflns_number_gt 4751
_reflns_number_total 6807
_reflns_threshold_expression >2sigma(I)
_cod_data_source_file om020094g.cif
_cod_data_source_block 3
_cod_depositor_comments
;
The following automatic conversions were performed:

'_symmetry_cell_setting' value 'Triclinic' changed to 'triclinic'
according to /home/saulius/struct/CIF-dictionaries/cif_core.dic
dictionary named 'cif_core.dic' version 2.4.1 from 2010-06-29.

Automatic conversion script
Id: cif_fix_values 1715 2011-07-08 13:25:40Z adriana 
;
_cod_original_sg_symbol_H-M P-1
_cod_database_code 4076824

loop_
_symmetry_equiv_pos_as_xyz
'x, y, z'
'-x, -y, -z'

loop_
_atom_site_label
_atom_site_type_symbol
_atom_site_fract_x
_atom_site_fract_y
_atom_site_fract_z
_atom_site_U_iso_or_equiv
_atom_site_adp_type
_atom_site_occupancy
_atom_site_symmetry_multiplicity
_atom_site_calc_flag
_atom_site_refinement_flags
Ru Ru 0.57555(3) 0.67244(3) 0.250051(16) 0.03445(12) Uani 1 1 d .
P1 P 0.76364(11) 0.39489(11) 0.39059(5) 0.0409(3) Uani 1 1 d .
P2 P 0.73930(10) 0.54409(10) 0.17699(5) 0.0341(2) Uani 1 1 d .
C1 C 0.4773(5) 0.9015(4) 0.2041(2) 0.0523(12) Uani 1 1 d .
H1 H 0.4190 0.9391 0.1665 0.063 Uiso 1 1 calc R
C2 C 0.4290(5) 0.8792(4) 0.2721(3) 0.0584(12) Uani 1 1 d .
H2 H 0.3323 0.8991 0.2872 0.070 Uiso 1 1 calc R
C3 C 0.5489(6) 0.8231(4) 0.3121(2) 0.0591(13) Uani 1 1 d .
H3 H 0.5465 0.7990 0.3589 0.071 Uiso 1 1 calc R
C4 C 0.6747(5) 0.8081(4) 0.2714(3) 0.0557(12) Uani 1 1 d .
H4 H 0.7702 0.7730 0.2860 0.067 Uiso 1 1 calc R
C5 C 0.6306(5) 0.8559(4) 0.2043(2) 0.0547(12) Uani 1 1 d .
H5 H 0.6924 0.8571 0.1665 0.066 Uiso 1 1 calc R
C6 C 0.4046(4) 0.6112(4) 0.21760(19) 0.0370(9) Uani 1 1 d .
H6 H 0.4475 0.5211 0.2042 0.044 Uiso 1 1 calc R
C7 C 0.4002(4) 0.5969(4) 0.28728(19) 0.0378(9) Uani 1 1 d .
H7 H 0.3119 0.6598 0.3072 0.045 Uiso 1 1 calc R
C8 C 0.4998(4) 0.4701(4) 0.33356(17) 0.0351(9) Uani 1 1 d .
C9 C 0.6261(4) 0.4865(4) 0.32857(18) 0.0353(9) Uani 1 1 d .
C10 C 0.2827(4) 0.7197(4) 0.17390(19) 0.0430(10) Uani 1 1 d .
C11 C 0.2750(5) 0.7053(5) 0.1100(2) 0.0662(13) Uani 1 1 d .
H11 H 0.3495 0.6328 0.0938 0.079 Uiso 1 1 calc R
C12 C 0.1577(6) 0.7973(7) 0.0697(2) 0.0881(18) Uani 1 1 d .
H12 H 0.1537 0.7855 0.0269 0.106 Uiso 1 1 calc R
C13 C 0.0489(6) 0.9040(6) 0.0923(3) 0.0899(18) Uani 1 1 d .
H13 H -0.0288 0.9660 0.0647 0.108 Uiso 1 1 calc R
C14 C 0.0528(5) 0.9209(5) 0.1552(3) 0.0737(15) Uani 1 1 d .
H14 H -0.0226 0.9939 0.1708 0.088 Uiso 1 1 calc R
C15 C 0.1693(4) 0.8293(4) 0.1959(2) 0.0518(11) Uani 1 1 d .
H15 H 0.1714 0.8415 0.2389 0.062 Uiso 1 1 calc R
C16 C 0.4473(4) 0.3609(4) 0.37264(17) 0.0352(9) Uani 1 1 d .
C17 C 0.3103(4) 0.3991(4) 0.4044(2) 0.0484(11) Uani 1 1 d .
H17 H 0.2519 0.4935 0.4020 0.058 Uiso 1 1 calc R
C18 C 0.2598(5) 0.2986(5) 0.4395(2) 0.0622(13) Uani 1 1 d .
H18 H 0.1685 0.3255 0.4615 0.075 Uiso 1 1 calc R
C19 C 0.3438(5) 0.1581(5) 0.4424(2) 0.0650(13) Uani 1 1 d .
H19 H 0.3094 0.0904 0.4661 0.078 Uiso 1 1 calc R
C20 C 0.4771(5) 0.1193(5) 0.4102(2) 0.0574(12) Uani 1 1 d .
H20 H 0.5331 0.0249 0.4112 0.069 Uiso 1 1 calc R
C21 C 0.5301(5) 0.2194(4) 0.3761(2) 0.0468(10) Uani 1 1 d .
H21 H 0.6225 0.1914 0.3552 0.056 Uiso 1 1 calc R
C22 C 0.8269(5) 0.5157(5) 0.4074(2) 0.0663(14) Uani 1 1 d .
H22A H 0.7448 0.5937 0.4193 0.100 Uiso 1 1 calc R
H22B H 0.8766 0.5487 0.3681 0.100 Uiso 1 1 calc R
H22C H 0.8933 0.4699 0.4440 0.100 Uiso 1 1 calc R
C23 C 0.6942(6) 0.3237(6) 0.4693(2) 0.0772(16) Uani 1 1 d .
H23A H 0.6080 0.3958 0.4829 0.116 Uiso 1 1 calc R
H23B H 0.7674 0.2882 0.5027 0.116 Uiso 1 1 calc R
H23C H 0.6699 0.2488 0.4645 0.116 Uiso 1 1 calc R
C24 C 0.9223(5) 0.2549(4) 0.3689(2) 0.0575(12) Uani 1 1 d .
H24A H 0.9888 0.2130 0.4055 0.086 Uiso 1 1 calc R
H24B H 0.9697 0.2907 0.3295 0.086 Uiso 1 1 calc R
H24C H 0.8940 0.1856 0.3602 0.086 Uiso 1 1 calc R
C25 C 0.7020(4) 0.4052(4) 0.15595(19) 0.0365(9) Uani 1 1 d .
C26 C 0.6606(5) 0.4144(4) 0.0928(2) 0.0487(11) Uani 1 1 d .
H26 H 0.6614 0.4885 0.0576 0.058 Uiso 1 1 calc R
C27 C 0.6180(6) 0.3151(5) 0.0811(2) 0.0642(13) Uani 1 1 d .
H27 H 0.5882 0.3238 0.0386 0.077 Uiso 1 1 calc R
C28 C 0.6198(5) 0.2031(5) 0.1325(2) 0.0641(13) Uani 1 1 d .
H28 H 0.5901 0.1368 0.1247 0.077 Uiso 1 1 calc R
C29 C 0.6650(5) 0.1893(4) 0.1947(2) 0.0564(12) Uani 1 1 d .
H29 H 0.6687 0.1121 0.2290 0.068 Uiso 1 1 calc R
C30 C 0.7049(4) 0.2893(4) 0.2069(2) 0.0432(10) Uani 1 1 d .
H30 H 0.7342 0.2797 0.2496 0.052 Uiso 1 1 calc R
C31 C 0.9320(4) 0.4547(4) 0.20051(18) 0.0403(9) Uani 1 1 d .
C32 C 0.9932(4) 0.5231(4) 0.2285(2) 0.0494(11) Uani 1 1 d .
H32 H 0.9354 0.6131 0.2345 0.059 Uiso 1 1 calc R
C33 C 1.1366(5) 0.4617(5) 0.2476(2) 0.0632(13) Uani 1 1 d .
H33 H 1.1747 0.5100 0.2663 0.076 Uiso 1 1 calc R
C34 C 1.2226(5) 0.3310(6) 0.2392(3) 0.0783(16) Uani 1 1 d .
H34 H 1.3194 0.2891 0.2527 0.094 Uiso 1 1 calc R
C35 C 1.1670(6) 0.2602(6) 0.2108(3) 0.0796(16) Uani 1 1 d .
H35 H 1.2266 0.1708 0.2045 0.096 Uiso 1 1 calc R
C36 C 1.0216(5) 0.3220(4) 0.1912(2) 0.0564(12) Uani 1 1 d .
H36 H 0.9846 0.2738 0.1719 0.068 Uiso 1 1 calc R
C37 C 0.7546(4) 0.6503(4) 0.09287(19) 0.0410(10) Uani 1 1 d .
C38 C 0.8851(5) 0.6357(5) 0.0589(2) 0.0639(13) Uani 1 1 d .
H38 H 0.9723 0.5707 0.0790 0.077 Uiso 1 1 calc R
C39 C 0.8889(6) 0.7165(6) -0.0050(3) 0.0889(18) Uani 1 1 d .
H39 H 0.9787 0.7061 -0.0271 0.107 Uiso 1 1 calc R
C40 C 0.7633(8) 0.8106(6) -0.0358(3) 0.0902(19) Uani 1 1 d .
H40 H 0.7669 0.8636 -0.0790 0.108 Uiso 1 1 calc R
C41 C 0.6299(6) 0.8277(5) -0.0026(2) 0.0673(14) Uani 1 1 d .
H41 H 0.5435 0.8921 -0.0237 0.081 Uiso 1 1 calc R
C42 C 0.6246(5) 0.7495(4) 0.0614(2) 0.0506(11) Uani 1 1 d .
H42 H 0.5347 0.7624 0.0839 0.061 Uiso 1 1 calc R
P3 P 1.03490(13) 0.15875(12) 0.61292(6) 0.0494(3) Uani 1 1 d .
F1 F 0.8753(3) 0.1601(4) 0.62429(15) 0.1004(11) Uani 1 1 d .
F2 F 1.0734(4) 0.0625(3) 0.56145(14) 0.1006(11) Uani 1 1 d .
F3 F 1.0912(4) 0.0273(3) 0.67309(14) 0.1000(11) Uani 1 1 d .
F4 F 1.1940(3) 0.1629(3) 0.60080(14) 0.0768(8) Uani 1 1 d .
F5 F 0.9955(3) 0.2589(3) 0.66390(13) 0.0728(8) Uani 1 1 d .
F6 F 0.9789(3) 0.2927(3) 0.55275(13) 0.0848(9) Uani 1 1 d .

loop_
_atom_site_aniso_label
_atom_site_aniso_U_11
_atom_site_aniso_U_22
_atom_site_aniso_U_33
_atom_site_aniso_U_23
_atom_site_aniso_U_13
_atom_site_aniso_U_12
Ru 0.02883(19) 0.02859(18) 0.0424(2) -0.00782(13) -0.00425(14) -0.00703(13)
P1 0.0347(6) 0.0412(6) 0.0437(6) -0.0042(5) -0.0100(5) -0.0125(5)
P2 0.0274(6) 0.0314(5) 0.0404(6) -0.0059(4) -0.0039(4) -0.0090(4)
C1 0.061(3) 0.022(2) 0.066(3) -0.004(2) -0.013(2) -0.009(2)
C2 0.045(3) 0.033(2) 0.090(4) -0.022(2) 0.004(3) -0.006(2)
C3 0.081(4) 0.039(2) 0.058(3) -0.018(2) -0.006(3) -0.018(3)
C4 0.048(3) 0.037(2) 0.086(4) -0.019(2) -0.015(3) -0.013(2)
C5 0.063(3) 0.033(2) 0.070(3) -0.016(2) 0.011(3) -0.023(2)
C6 0.025(2) 0.036(2) 0.048(2) -0.0064(18) -0.0057(18) -0.0111(17)
C7 0.020(2) 0.040(2) 0.045(2) -0.0043(18) -0.0059(17) -0.0052(17)
C8 0.031(2) 0.032(2) 0.035(2) -0.0065(17) -0.0011(17) -0.0045(17)
C9 0.029(2) 0.033(2) 0.041(2) -0.0107(17) -0.0040(17) -0.0070(17)
C10 0.029(2) 0.057(3) 0.039(2) -0.001(2) -0.0055(18) -0.017(2)
C11 0.043(3) 0.088(4) 0.052(3) -0.014(3) -0.008(2) -0.010(3)
C12 0.059(4) 0.133(5) 0.047(3) -0.012(3) -0.018(3) -0.014(4)
C13 0.053(4) 0.110(5) 0.068(4) 0.009(3) -0.025(3) -0.004(3)
C14 0.042(3) 0.072(3) 0.078(4) 0.003(3) -0.007(3) -0.005(3)
C15 0.030(2) 0.056(3) 0.052(3) -0.005(2) -0.005(2) -0.003(2)
C16 0.026(2) 0.041(2) 0.035(2) -0.0032(17) -0.0043(17) -0.0105(18)
C17 0.036(3) 0.045(2) 0.052(3) -0.002(2) -0.004(2) -0.008(2)
C18 0.034(3) 0.079(4) 0.061(3) 0.002(3) 0.007(2) -0.023(3)
C19 0.055(3) 0.067(3) 0.070(3) 0.009(3) 0.000(3) -0.036(3)
C20 0.060(3) 0.044(3) 0.063(3) -0.002(2) 0.001(2) -0.022(2)
C21 0.038(2) 0.048(3) 0.049(3) -0.009(2) 0.004(2) -0.014(2)
C22 0.071(3) 0.059(3) 0.074(3) -0.016(3) -0.029(3) -0.022(3)
C23 0.064(3) 0.115(4) 0.044(3) 0.011(3) -0.012(2) -0.041(3)
C24 0.044(3) 0.046(3) 0.070(3) -0.005(2) -0.017(2) -0.004(2)
C25 0.025(2) 0.036(2) 0.045(2) -0.0148(18) -0.0006(17) -0.0054(17)
C26 0.055(3) 0.046(2) 0.047(3) -0.009(2) -0.004(2) -0.021(2)
C27 0.082(4) 0.061(3) 0.058(3) -0.019(3) -0.013(3) -0.030(3)
C28 0.078(4) 0.051(3) 0.075(3) -0.023(3) -0.008(3) -0.031(3)
C29 0.067(3) 0.040(2) 0.064(3) -0.015(2) 0.002(2) -0.022(2)
C30 0.045(3) 0.036(2) 0.046(2) -0.0088(19) -0.0027(19) -0.0130(19)
C31 0.028(2) 0.045(2) 0.041(2) -0.0040(19) -0.0005(18) -0.0118(19)
C32 0.035(3) 0.054(3) 0.059(3) -0.010(2) -0.003(2) -0.019(2)
C33 0.033(3) 0.085(4) 0.072(3) -0.012(3) -0.005(2) -0.026(3)
C34 0.034(3) 0.103(5) 0.081(4) -0.012(3) -0.017(3) -0.011(3)
C35 0.048(3) 0.072(4) 0.092(4) -0.027(3) -0.008(3) 0.010(3)
C36 0.035(3) 0.051(3) 0.070(3) -0.020(2) -0.008(2) 0.002(2)
C37 0.037(2) 0.037(2) 0.048(2) -0.0103(19) -0.002(2) -0.0136(19)
C38 0.051(3) 0.073(3) 0.053(3) 0.006(2) -0.004(2) -0.020(3)
C39 0.068(4) 0.117(5) 0.061(3) 0.007(3) 0.010(3) -0.035(4)
C40 0.125(6) 0.086(4) 0.050(3) 0.016(3) -0.009(4) -0.048(4)
C41 0.084(4) 0.052(3) 0.050(3) 0.003(2) -0.026(3) -0.013(3)
C42 0.051(3) 0.042(2) 0.052(3) -0.006(2) -0.009(2) -0.013(2)
P3 0.0459(7) 0.0529(7) 0.0483(7) -0.0123(6) -0.0013(5) -0.0179(6)
F1 0.079(2) 0.175(3) 0.085(2) -0.037(2) 0.0175(17) -0.088(2)
F2 0.151(3) 0.107(2) 0.075(2) -0.0489(18) 0.0144(19) -0.070(2)
F3 0.149(3) 0.0600(18) 0.0696(19) 0.0061(15) -0.0201(19) -0.0270(19)
F4 0.0402(16) 0.104(2) 0.088(2) -0.0402(17) 0.0067(14) -0.0214(15)
F5 0.0686(19) 0.0763(18) 0.0842(19) -0.0424(16) 0.0190(15) -0.0310(15)
F6 0.0644(19) 0.089(2) 0.0725(19) 0.0146(16) -0.0050(15) -0.0211(16)

loop_
_atom_type_symbol
_atom_type_description
_atom_type_scat_dispersion_real
_atom_type_scat_dispersion_imag
_atom_type_scat_source
C C 0.0033 0.0016 'International Tables Vol C Tables 4.2.6.8 and 6.1.1.4'
H H 0.0000 0.0000 'International Tables Vol C Tables 4.2.6.8 and 6.1.1.4'
F F 0.0171 0.0103 'International Tables Vol C Tables 4.2.6.8 and 6.1.1.4'
P P 0.1023 0.0942 'International Tables Vol C Tables 4.2.6.8 and 6.1.1.4'
Ru Ru -1.2594 0.8363 'International Tables Vol C Tables 4.2.6.8 and 6.1.1.4'

loop_
_geom_angle_atom_site_label_1
_geom_angle_atom_site_label_2
_geom_angle_atom_site_label_3
_geom_angle
C9 Ru C7 62.20(14)
C9 Ru C5 144.85(17)
C7 Ru C5 146.35(16)
C9 Ru C4 109.52(16)
C7 Ru C4 140.68(17)
C5 Ru C4 37.01(15)
C9 Ru C3 98.41(16)
C7 Ru C3 104.31(17)
C5 Ru C3 61.21(17)
C4 Ru C3 36.57(16)
C9 Ru C2 119.75(17)
C7 Ru C2 88.76(16)
C5 Ru C2 61.38(17)
C4 Ru C2 60.99(17)
C3 Ru C2 36.05(16)
C9 Ru C1 156.71(15)
C7 Ru C1 109.56(16)
C5 Ru C1 36.98(16)
C4 Ru C1 61.69(16)
C3 Ru C1 61.19(16)
C2 Ru C1 37.03(15)
C9 Ru C6 86.50(13)
C7 Ru C6 36.25(13)
C5 Ru C6 128.65(16)
C4 Ru C6 158.96(15)
C3 Ru C6 130.09(17)
C2 Ru C6 99.54(16)
C1 Ru C6 98.21(15)
C9 Ru P2 90.46(11)
C7 Ru P2 112.04(11)
C5 Ru P2 91.25(12)
C4 Ru P2 106.17(14)
C3 Ru P2 142.43(14)
C2 Ru P2 149.32(14)
C1 Ru P2 112.50(13)
C6 Ru P2 86.65(11)
C22 P1 C24 106.3(2)
C22 P1 C9 108.76(19)
C24 P1 C9 116.21(19)
C22 P1 C23 105.8(2)
C24 P1 C23 106.6(2)
C9 P1 C23 112.6(2)
C31 P2 C25 102.80(17)
C31 P2 C37 101.10(18)
C25 P2 C37 101.31(17)
C31 P2 Ru 117.08(13)
C25 P2 Ru 118.01(12)
C37 P2 Ru 114.02(13)
C5 C1 C2 106.6(4)
C5 C1 Ru 70.7(2)
C2 C1 Ru 71.3(2)
C5 C1 H1 126.7
C2 C1 H1 126.7
Ru C1 H1 123.0
C3 C2 C1 108.6(4)
C3 C2 Ru 71.9(2)
C1 C2 Ru 71.6(2)
C3 C2 H2 125.7
C1 C2 H2 125.7
Ru C2 H2 122.4
C2 C3 C4 109.1(4)
C2 C3 Ru 72.1(2)
C4 C3 Ru 71.7(2)
C2 C3 H3 125.5
C4 C3 H3 125.5
Ru C3 H3 122.4
C3 C4 C5 107.3(4)
C3 C4 Ru 71.8(2)
C5 C4 Ru 71.0(2)
C3 C4 H4 126.3
C5 C4 H4 126.3
Ru C4 H4 122.6
C4 C5 C1 108.4(4)
C4 C5 Ru 72.0(2)
C1 C5 Ru 72.3(2)
C4 C5 H5 125.8
C1 C5 H5 125.8
Ru C5 H5 121.6
C7 C6 C10 122.3(3)
C7 C6 Ru 68.2(2)
C10 C6 Ru 119.6(3)
C7 C6 H6 113.2
C10 C6 H6 113.2
Ru C6 H6 113.2
C6 C7 C8 123.0(3)
C6 C7 Ru 75.6(2)
C8 C7 Ru 92.6(2)
C6 C7 H7 117.4
C8 C7 H7 117.4
Ru C7 H7 117.4
C9 C8 C16 134.7(3)
C9 C8 C7 104.9(3)
C16 C8 C7 120.4(3)
C8 C9 P1 123.1(3)
C8 C9 Ru 99.9(2)
P1 C9 Ru 134.9(2)
C11 C10 C15 117.5(4)
C11 C10 C6 119.0(4)
C15 C10 C6 123.3(4)
C10 C11 C12 120.9(5)
C10 C11 H11 119.6
C12 C11 H11 119.6
C13 C12 C11 120.4(5)
C13 C12 H12 119.8
C11 C12 H12 119.8
C12 C13 C14 120.2(5)
C12 C13 H13 119.9
C14 C13 H13 119.9
C13 C14 C15 119.8(5)
C13 C14 H14 120.1
C15 C14 H14 120.1
C14 C15 C10 121.2(4)
C14 C15 H15 119.4
C10 C15 H15 119.4
C21 C16 C17 118.2(4)
C21 C16 C8 121.5(3)
C17 C16 C8 120.3(3)
C18 C17 C16 120.6(4)
C18 C17 H17 119.7
C16 C17 H17 119.7
C17 C18 C19 120.4(4)
C17 C18 H18 119.8
C19 C18 H18 119.8
C20 C19 C18 119.6(4)
C20 C19 H19 120.2
C18 C19 H19 120.2
C19 C20 C21 120.3(4)
C19 C20 H20 119.8
C21 C20 H20 119.8
C20 C21 C16 120.9(4)
C20 C21 H21 119.6
C16 C21 H21 119.6
P1 C22 H22A 109.5
P1 C22 H22B 109.5
H22A C22 H22B 109.5
P1 C22 H22C 109.5
H22A C22 H22C 109.5
H22B C22 H22C 109.5
P1 C23 H23A 109.5
P1 C23 H23B 109.5
H23A C23 H23B 109.5
P1 C23 H23C 109.5
H23A C23 H23C 109.5
H23B C23 H23C 109.5
P1 C24 H24A 109.5
P1 C24 H24B 109.5
H24A C24 H24B 109.5
P1 C24 H24C 109.5
H24A C24 H24C 109.5
H24B C24 H24C 109.5
C26 C25 C30 117.8(3)
C26 C25 P2 123.0(3)
C30 C25 P2 119.0(3)
C27 C26 C25 121.0(4)
C27 C26 H26 119.5
C25 C26 H26 119.5
C28 C27 C26 119.9(4)
C28 C27 H27 120.0
C26 C27 H27 120.0
C29 C28 C27 120.2(4)
C29 C28 H28 119.9
C27 C28 H28 119.9
C28 C29 C30 120.0(4)
C28 C29 H29 120.0
C30 C29 H29 120.0
C29 C30 C25 121.0(4)
C29 C30 H30 119.5
C25 C30 H30 119.5
C36 C31 C32 117.6(4)
C36 C31 P2 123.5(3)
C32 C31 P2 118.9(3)
C33 C32 C31 121.8(4)
C33 C32 H32 119.1
C31 C32 H32 119.1
C34 C33 C32 120.1(5)
C34 C33 H33 119.9
C32 C33 H33 119.9
C33 C34 C35 120.0(5)
C33 C34 H34 120.0
C35 C34 H34 120.0
C34 C35 C36 120.2(5)
C34 C35 H35 119.9
C36 C35 H35 119.9
C31 C36 C35 120.3(4)
C31 C36 H36 119.9
C35 C36 H36 119.9
C38 C37 C42 118.4(4)
C38 C37 P2 123.6(3)
C42 C37 P2 117.9(3)
C37 C38 C39 120.8(5)
C37 C38 H38 119.6
C39 C38 H38 119.6
C40 C39 C38 120.8(5)
C40 C39 H39 119.6
C38 C39 H39 119.6
C39 C40 C41 119.7(5)
C39 C40 H40 120.1
C41 C40 H40 120.1
C42 C41 C40 120.1(5)
C42 C41 H41 119.9
C40 C41 H41 119.9
C41 C42 C37 120.1(4)
C41 C42 H42 119.9
C37 C42 H42 119.9
F2 P3 F3 91.45(18)
F2 P3 F1 90.74(19)
F3 P3 F1 90.49(19)
F2 P3 F6 89.31(18)
F3 P3 F6 179.10(18)
F1 P3 F6 89.99(17)
F2 P3 F5 178.87(17)
F3 P3 F5 89.66(16)
F1 P3 F5 89.50(16)
F6 P3 F5 89.59(17)
F2 P3 F4 90.33(17)
F3 P3 F4 91.01(18)
F1 P3 F4 178.13(19)
F6 P3 F4 88.49(16)
F5 P3 F4 89.39(15)

loop_
_geom_bond_atom_site_label_1
_geom_bond_atom_site_label_2
_geom_bond_distance
Ru C9 2.139(4)
Ru C7 2.197(4)
Ru C5 2.206(4)
Ru C4 2.220(4)
Ru C3 2.221(4)
Ru C2 2.224(4)
Ru C1 2.228(4)
Ru C6 2.292(4)
Ru P2 2.3255(13)
P1 C22 1.778(4)
P1 C24 1.781(4)
P1 C9 1.786(4)
P1 C23 1.788(4)
P2 C31 1.832(4)
P2 C25 1.837(4)
P2 C37 1.838(4)
C1 C5 1.406(6)
C1 C2 1.413(6)
C1 H1 0.9300
C2 C3 1.375(6)
C2 H2 0.9300
C3 C4 1.393(6)
C3 H3 0.9300
C4 C5 1.405(6)
C4 H4 0.9300
C5 H5 0.9300
C6 C7 1.399(5)
C6 C10 1.494(5)
C6 H6 0.9800
C7 C8 1.489(5)
C7 H7 0.9800
C8 C9 1.334(5)
C8 C16 1.486(5)
C10 C11 1.378(6)
C10 C15 1.385(6)
C11 C12 1.386(6)
C11 H11 0.9300
C12 C13 1.352(7)
C12 H12 0.9300
C13 C14 1.359(7)
C13 H13 0.9300
C14 C15 1.385(6)
C14 H14 0.9300
C15 H15 0.9300
C16 C21 1.386(5)
C16 C17 1.385(5)
C17 C18 1.376(6)
C17 H17 0.9300
C18 C19 1.381(6)
C18 H18 0.9300
C19 C20 1.358(6)
C19 H19 0.9300
C20 C21 1.382(5)
C20 H20 0.9300
C21 H21 0.9300
C22 H22A 0.9600
C22 H22B 0.9600
C22 H22C 0.9600
C23 H23A 0.9600
C23 H23B 0.9600
C23 H23C 0.9600
C24 H24A 0.9600
C24 H24B 0.9600
C24 H24C 0.9600
C25 C26 1.384(5)
C25 C30 1.398(5)
C26 C27 1.379(5)
C26 H26 0.9300
C27 C28 1.377(6)
C27 H27 0.9300
C28 C29 1.366(6)
C28 H28 0.9300
C29 C30 1.374(5)
C29 H29 0.9300
C30 H30 0.9300
C31 C36 1.383(5)
C31 C32 1.386(5)
C32 C33 1.373(6)
C32 H32 0.9300
C33 C34 1.352(7)
C33 H33 0.9300
C34 C35 1.375(7)
C34 H34 0.9300
C35 C36 1.393(6)
C35 H35 0.9300
C36 H36 0.9300
C37 C38 1.367(6)
C37 C42 1.404(5)
C38 C39 1.383(6)
C38 H38 0.9300
C39 C40 1.354(8)
C39 H39 0.9300
C40 C41 1.381(7)
C40 H40 0.9300
C41 C42 1.377(6)
C41 H41 0.9300
C42 H42 0.9300
P3 F2 1.570(3)
P3 F3 1.572(3)
P3 F1 1.579(3)
P3 F6 1.587(3)
P3 F5 1.592(3)
P3 F4 1.597(3)

loop_
_geom_torsion_atom_site_label_1
_geom_torsion_atom_site_label_2
_geom_torsion_atom_site_label_3
_geom_torsion_atom_site_label_4
_geom_torsion
C9 Ru P2 C31 -60.93(17)
C7 Ru P2 C31 -120.94(17)
C5 Ru P2 C31 83.95(19)
C4 Ru P2 C31 49.57(19)
C3 Ru P2 C31 43.6(2)
C2 Ru P2 C31 109.5(3)
C1 Ru P2 C31 115.09(19)
C6 Ru P2 C31 -147.40(17)
C9 Ru P2 C25 62.69(17)
C7 Ru P2 C25 2.68(17)
C5 Ru P2 C25 -152.42(19)
C4 Ru P2 C25 173.19(18)
C3 Ru P2 C25 167.2(2)
C2 Ru P2 C25 -126.9(3)
C1 Ru P2 C25 -121.28(19)
C6 Ru P2 C25 -23.78(16)
C9 Ru P2 C37 -178.61(17)
C7 Ru P2 C37 121.38(17)
C5 Ru P2 C37 -33.73(19)
C4 Ru P2 C37 -68.11(19)
C3 Ru P2 C37 -74.1(2)
C2 Ru P2 C37 -8.2(3)
C1 Ru P2 C37 -2.59(19)
C6 Ru P2 C37 94.92(17)
C9 Ru C1 C5 110.6(4)
C7 Ru C1 C5 175.4(3)
C4 Ru C1 C5 37.6(3)
C3 Ru C1 C5 79.4(3)
C2 Ru C1 C5 116.0(4)
C6 Ru C1 C5 -149.0(3)
P2 Ru C1 C5 -59.3(3)
C9 Ru C1 C2 -5.4(5)
C7 Ru C1 C2 59.4(3)
C5 Ru C1 C2 -116.0(4)
C4 Ru C1 C2 -78.4(3)
C3 Ru C1 C2 -36.6(3)
C6 Ru C1 C2 95.0(3)
P2 Ru C1 C2 -175.3(2)
C5 C1 C2 C3 0.5(4)
Ru C1 C2 C3 62.8(3)
C5 C1 C2 Ru -62.3(3)
C9 Ru C2 C3 60.1(3)
C7 Ru C2 C3 116.7(3)
C5 Ru C2 C3 -79.5(3)
C4 Ru C2 C3 -37.0(3)
C1 Ru C2 C3 -117.5(4)
C6 Ru C2 C3 151.5(3)
P2 Ru C2 C3 -108.9(3)
C9 Ru C2 C1 177.6(2)
C7 Ru C2 C1 -125.8(3)
C5 Ru C2 C1 38.0(3)
C4 Ru C2 C1 80.5(3)
C3 Ru C2 C1 117.5(4)
C6 Ru C2 C1 -91.0(3)
P2 Ru C2 C1 8.6(4)
C1 C2 C3 C4 -0.1(5)
Ru C2 C3 C4 62.5(3)
C1 C2 C3 Ru -62.7(3)
C9 Ru C3 C2 -130.5(3)
C7 Ru C3 C2 -67.1(3)
C5 Ru C3 C2 80.0(3)
C4 Ru C3 C2 118.0(4)
C1 Ru C3 C2 37.6(3)
C6 Ru C3 C2 -38.0(4)
P2 Ru C3 C2 127.7(3)
C9 Ru C3 C4 111.6(3)
C7 Ru C3 C4 174.9(3)
C5 Ru C3 C4 -38.0(3)
C2 Ru C3 C4 -118.0(4)
C1 Ru C3 C4 -80.4(3)
C6 Ru C3 C4 -155.9(3)
P2 Ru C3 C4 9.7(4)
C2 C3 C4 C5 -0.3(5)
Ru C3 C4 C5 62.5(3)
C2 C3 C4 Ru -62.8(3)
C9 Ru C4 C3 -77.5(3)
C7 Ru C4 C3 -7.8(4)
C5 Ru C4 C3 116.4(4)
C2 Ru C4 C3 36.5(3)
C1 Ru C4 C3 78.9(3)
C6 Ru C4 C3 60.4(6)
P2 Ru C4 C3 -173.9(2)
C9 Ru C4 C5 166.1(3)
C7 Ru C4 C5 -124.2(3)
C3 Ru C4 C5 -116.4(4)
C2 Ru C4 C5 -80.0(3)
C1 Ru C4 C5 -37.5(3)
C6 Ru C4 C5 -56.0(6)
P2 Ru C4 C5 69.7(3)
C3 C4 C5 C1 0.6(5)
Ru C4 C5 C1 63.6(3)
C3 C4 C5 Ru -63.0(3)
C2 C1 C5 C4 -0.7(4)
Ru C1 C5 C4 -63.4(3)
C2 C1 C5 Ru 62.7(3)
C9 Ru C5 C4 -23.1(4)
C7 Ru C5 C4 109.1(4)
C3 Ru C5 C4 37.5(3)
C2 Ru C5 C4 78.8(3)
C1 Ru C5 C4 116.9(4)
C6 Ru C5 C4 157.6(3)
P2 Ru C5 C4 -115.7(3)
C9 Ru C5 C1 -140.0(3)
C7 Ru C5 C1 -7.8(4)
C4 Ru C5 C1 -116.9(4)
C3 Ru C5 C1 -79.4(3)
C2 Ru C5 C1 -38.1(3)
C6 Ru C5 C1 40.7(3)
P2 Ru C5 C1 127.4(3)
C9 Ru C6 C7 45.0(2)
C5 Ru C6 C7 -135.4(2)
C4 Ru C6 C7 -95.6(5)
C3 Ru C6 C7 -53.0(3)
C2 Ru C6 C7 -74.6(2)
C1 Ru C6 C7 -112.0(2)
P2 Ru C6 C7 135.7(2)
C9 Ru C6 C10 160.8(3)
C7 Ru C6 C10 115.8(4)
C5 Ru C6 C10 -19.6(4)
C4 Ru C6 C10 20.1(6)
C3 Ru C6 C10 62.7(4)
C2 Ru C6 C10 41.2(3)
C1 Ru C6 C10 3.7(3)
P2 Ru C6 C10 -108.5(3)
C10 C6 C7 C8 164.3(3)
Ru C6 C7 C8 -83.6(3)
C10 C6 C7 Ru -112.1(3)
C9 Ru C7 C6 -127.0(3)
C5 Ru C7 C6 81.8(3)
C4 Ru C7 C6 145.7(3)
C3 Ru C7 C6 140.9(2)
C2 Ru C7 C6 108.0(2)
C1 Ru C7 C6 76.8(2)
P2 Ru C7 C6 -48.8(2)
C9 Ru C7 C8 -3.6(2)
C5 Ru C7 C8 -154.8(3)
C4 Ru C7 C8 -90.9(3)
C3 Ru C7 C8 -95.7(2)
C2 Ru C7 C8 -128.5(2)
C1 Ru C7 C8 -159.8(2)
C6 Ru C7 C8 123.4(3)
P2 Ru C7 C8 74.7(2)
C6 C7 C8 C9 79.7(4)
Ru C7 C8 C9 5.3(3)
C6 C7 C8 C16 -100.4(4)
Ru C7 C8 C16 -174.9(3)
C16 C8 C9 P1 -19.5(6)
C7 C8 C9 P1 160.4(3)
C16 C8 C9 Ru 174.7(4)
C7 C8 C9 Ru -5.5(3)
C22 P1 C9 C8 -134.7(3)
C24 P1 C9 C8 105.5(4)
C23 P1 C9 C8 -17.8(4)
C22 P1 C9 Ru 25.4(4)
C24 P1 C9 Ru -94.4(3)
C23 P1 C9 Ru 142.3(3)
C7 Ru C9 C8 4.1(2)
C5 Ru C9 C8 156.4(3)
C4 Ru C9 C8 141.9(3)
C3 Ru C9 C8 105.9(3)
C2 Ru C9 C8 74.8(3)
C1 Ru C9 C8 78.6(4)
C6 Ru C9 C8 -24.1(2)
P2 Ru C9 C8 -110.8(2)
C7 Ru C9 P1 -159.1(3)
C5 Ru C9 P1 -6.8(4)
C4 Ru C9 P1 -21.3(3)
C3 Ru C9 P1 -57.3(3)
C2 Ru C9 P1 -88.4(3)
C1 Ru C9 P1 -84.6(5)
C6 Ru C9 P1 172.7(3)
P2 Ru C9 P1 86.1(3)
C7 C6 C10 C11 -163.0(4)
Ru C6 C10 C11 115.5(4)
C7 C6 C10 C15 11.7(6)
Ru C6 C10 C15 -69.9(5)
C15 C10 C11 C12 -0.1(7)
C6 C10 C11 C12 174.9(5)
C10 C11 C12 C13 0.6(9)
C11 C12 C13 C14 -0.8(10)
C12 C13 C14 C15 0.6(9)
C13 C14 C15 C10 -0.1(8)
C11 C10 C15 C14 -0.1(6)
C6 C10 C15 C14 -174.9(4)
C9 C8 C16 C21 -46.8(6)
C7 C8 C16 C21 133.4(4)
C9 C8 C16 C17 135.9(4)
C7 C8 C16 C17 -43.9(5)
C21 C16 C17 C18 1.3(6)
C8 C16 C17 C18 178.6(4)
C16 C17 C18 C19 -1.4(7)
C17 C18 C19 C20 0.0(7)
C18 C19 C20 C21 1.4(7)
C19 C20 C21 C16 -1.5(7)
C17 C16 C21 C20 0.1(6)
C8 C16 C21 C20 -177.2(4)
C31 P2 C25 C26 -118.7(3)
C37 P2 C25 C26 -14.4(4)
Ru P2 C25 C26 110.8(3)
C31 P2 C25 C30 66.1(3)
C37 P2 C25 C30 170.4(3)
Ru P2 C25 C30 -64.4(3)
C30 C25 C26 C27 2.4(6)
P2 C25 C26 C27 -172.8(3)
C25 C26 C27 C28 -1.5(7)
C26 C27 C28 C29 -0.7(7)
C27 C28 C29 C30 1.9(7)
C28 C29 C30 C25 -0.9(6)
C26 C25 C30 C29 -1.2(6)
P2 C25 C30 C29 174.2(3)
C25 P2 C31 C36 9.4(4)
C37 P2 C31 C36 -95.0(4)
Ru P2 C31 C36 140.5(3)
C25 P2 C31 C32 -171.3(3)
C37 P2 C31 C32 84.3(3)
Ru P2 C31 C32 -40.2(3)
C36 C31 C32 C33 -1.1(6)
P2 C31 C32 C33 179.6(3)
C31 C32 C33 C34 0.1(7)
C32 C33 C34 C35 0.8(8)
C33 C34 C35 C36 -0.7(8)
C32 C31 C36 C35 1.1(6)
P2 C31 C36 C35 -179.6(4)
C34 C35 C36 C31 -0.2(8)
C31 P2 C37 C38 9.8(4)
C25 P2 C37 C38 -95.9(4)
Ru P2 C37 C38 136.3(3)
C31 P2 C37 C42 -171.7(3)
C25 P2 C37 C42 82.7(3)
Ru P2 C37 C42 -45.2(3)
C42 C37 C38 C39 -0.2(7)
P2 C37 C38 C39 178.4(4)
C37 C38 C39 C40 -0.9(9)
C38 C39 C40 C41 0.9(9)
C39 C40 C41 C42 0.1(8)
C40 C41 C42 C37 -1.1(7)
C38 C37 C42 C41 1.2(6)
P2 C37 C42 C41 -177.5(3)
